data_4338642
loop_
_publ_author_name
'Panda, Tarun K.'
'Trambitas, Alexandra G.'
'Bannenberg, Thomas'
'Hrib, Cristian G.'
'Randoll, S\"oren'
'Jones, Peter G.'
'Tamm, Matthias'

_publ_section_title
;
 Imidazolin-2-iminato Complexes of Rare Earth Metals with Very Short
 Metal--Nitrogen Bonds: Experimental and Theoretical Studies
;
_journal_coden_ASTM INOCAJ
_journal_issue 12
_journal_name_full 'Inorganic chemistry'
_journal_page_first 5462
_journal_page_last 5472
_journal_paper_doi 10.1021/ic900503q
_journal_volume 48
_journal_year 2009
_chemical_formula_sum 'C43 H68 Cl2 N3 O4 Y'
_chemical_formula_weight 850.81
_space_group_IT_number 14
_symmetry_cell_setting monoclinic
_symmetry_space_group_name_Hall '-P 2yn'
_symmetry_space_group_name_H-M 'P 1 21/n 1'
_atom_sites_solution_hydrogens geom
_atom_sites_solution_primary direct
_atom_sites_solution_secondary difmap
_audit_creation_method SHELXL-97
_cell_angle_alpha 90.00
_cell_angle_beta 96.103(3)
_cell_angle_gamma 90.00
_cell_formula_units_Z 4
_cell_length_a 18.1725(16)
_cell_length_b 12.3217(12)
_cell_length_c 19.9922(18)
_cell_measurement_reflns_used 6853
_cell_measurement_temperature 133(2)
_cell_measurement_theta_max 27.56
_cell_measurement_theta_min 2.30
_cell_volume 4451.2(7)
_computing_cell_refinement 'Bruker SAINT'
_computing_data_collection 'Bruker SMART'
_computing_data_reduction 'Bruker SAINT'
_computing_molecular_graphics 'Siemens XP'
_computing_publication_material SHELXL-97
_computing_structure_refinement 'SHELXL-97 (Sheldrick, 1997)'
_computing_structure_solution 'SHELXS-97 (Sheldrick, 1990)'
_diffrn_ambient_temperature 133(2)
_diffrn_detector_area_resol_mean 8.192
_diffrn_measured_fraction_theta_full 1.000
_diffrn_measured_fraction_theta_max 1.000
_diffrn_measurement_device_type 'Bruker SMART 1000 CCD'
_diffrn_measurement_method '\w- & \f-scan'
_diffrn_radiation_monochromator graphite
_diffrn_radiation_source 'fine-focus sealed tube'
_diffrn_radiation_type MoK\a
_diffrn_radiation_wavelength 0.71073
_diffrn_reflns_av_R_equivalents 0.0719
_diffrn_reflns_av_sigmaI/netI 0.0483
_diffrn_reflns_limit_h_max 24
_diffrn_reflns_limit_h_min -24
_diffrn_reflns_limit_k_max 16
_diffrn_reflns_limit_k_min -16
_diffrn_reflns_limit_l_max 26
_diffrn_reflns_limit_l_min -26
_diffrn_reflns_number 82061
_diffrn_reflns_theta_full 28.00
_diffrn_reflns_theta_max 28.28
_diffrn_reflns_theta_min 1.44
_exptl_absorpt_coefficient_mu 1.472
_exptl_absorpt_correction_T_max 0.7282
_exptl_absorpt_correction_T_min 0.5508
_exptl_absorpt_correction_type multi-scan
_exptl_absorpt_process_details SADABS
_exptl_crystal_colour colourless
_exptl_crystal_density_diffrn 1.270
_exptl_crystal_density_meas ?
_exptl_crystal_density_method 'not measured'
_exptl_crystal_description irregular
_exptl_crystal_F_000 1808
_exptl_crystal_size_max 0.46
_exptl_crystal_size_mid 0.34
_exptl_crystal_size_min 0.23
_refine_diff_density_max 0.657
_refine_diff_density_min -0.387
_refine_diff_density_rms 0.074
_refine_ls_extinction_method none
_refine_ls_goodness_of_fit_ref 1.035
_refine_ls_hydrogen_treatment 'rigid methyls, others riding'
_refine_ls_matrix_type full
_refine_ls_number_parameters 486
_refine_ls_number_reflns 11052
_refine_ls_number_restraints 0
_refine_ls_restrained_S_all 1.035
_refine_ls_R_factor_all 0.0767
_refine_ls_R_factor_gt 0.0359
_refine_ls_shift/su_max 0.001
_refine_ls_shift/su_mean 0.000
_refine_ls_structure_factor_coef Fsqd
_refine_ls_weighting_details 'calc w=1/[\s^2^(Fo^2^)+(0.0323P)^2^+4.0919P] where P=(Fo^2^+2Fc^2^)/3'
_refine_ls_weighting_scheme calc
_refine_ls_wR_factor_gt 0.0744
_refine_ls_wR_factor_ref 0.0908
_reflns_number_gt 7730
_reflns_number_total 11052
_reflns_threshold_expression >2sigma(I)
_cod_data_source_file ic900503q_si_002.cif
_cod_data_source_block tkpa3a
_cod_depositor_comments
;
The following automatic conversions were performed:

'_symmetry_cell_setting' value 'Monoclinic' changed to 'monoclinic'
according to
/usr/data/users/saulius/automatic-downloads/retrospective/ACS/lib/dictionaries/cif_core.dic
dictionary named 'cif_core.dic' version 2.4.2 from 2011-04-26.

Automatic conversion script
Id: cif_fix_values 2281 2013-09-26 08:29:07Z andrius 

The following automatic conversions were performed:

'_exptl_crystal_density_meas' value 'not measured' was changed to '?'
- the value is perceived as not measured.

Automatic conversion script
Id: cif_fix_values 3008 2015-01-20 13:52:24Z robertas 
;
_cod_original_sg_symbol_H-M 'P 21/n'
_cod_database_code 4338642

loop_
_symmetry_equiv_pos_as_xyz
'x, y, z'
'-x+1/2, y+1/2, -z+1/2'
'-x, -y, -z'
'x-1/2, -y-1/2, z-1/2'

loop_
_atom_site_label
_atom_site_type_symbol
_atom_site_fract_x
_atom_site_fract_y
_atom_site_fract_z
_atom_site_U_iso_or_equiv
_atom_site_adp_type
_atom_site_occupancy
_atom_site_symmetry_multiplicity
_atom_site_calc_flag
_atom_site_refinement_flags
Y Y 0.156821(11) 0.216271(18) 0.616153(10) 0.01372(6) Uani 1 1 d .
Cl1 Cl 0.14494(3) 0.42471(5) 0.63622(3) 0.02471(13) Uani 1 1 d .
Cl2 Cl 0.13126(3) 0.00752(5) 0.62116(3) 0.02608(13) Uani 1 1 d .
N1 N 0.23234(10) 0.21779(16) 0.54179(9) 0.0160(4) Uani 1 1 d .
N2 N 0.25714(9) 0.24914(15) 0.42692(9) 0.0133(4) Uani 1 1 d .
N3 N 0.34454(9) 0.16913(15) 0.49414(8) 0.0137(4) Uani 1 1 d .
C1 C 0.27236(11) 0.21291(17) 0.49451(10) 0.0122(4) Uani 1 1 d .
C2 C 0.31661(12) 0.22872(19) 0.39027(11) 0.0167(5) Uani 1 1 d .
H2 H 0.3190 0.2462 0.3443 0.020 Uiso 1 1 calc R
C3 C 0.36972(12) 0.18032(19) 0.43102(11) 0.0177(5) Uani 1 1 d .
H3 H 0.4165 0.1575 0.4191 0.021 Uiso 1 1 calc R
C4 C 0.19296(11) 0.31118(18) 0.40284(10) 0.0140(4) Uani 1 1 d .
C5 C 0.13585(12) 0.26000(18) 0.36161(11) 0.0161(5) Uani 1 1 d .
C6 C 0.07474(12) 0.32311(19) 0.33789(11) 0.0197(5) Uani 1 1 d .
H6 H 0.0353 0.2908 0.3098 0.024 Uiso 1 1 calc R
C7 C 0.07044(13) 0.4315(2) 0.35448(11) 0.0224(5) Uani 1 1 d .
H7 H 0.0281 0.4727 0.3383 0.027 Uiso 1 1 calc R
C8 C 0.12790(13) 0.48032(19) 0.39473(12) 0.0209(5) Uani 1 1 d .
H8 H 0.1247 0.5552 0.4055 0.025 Uiso 1 1 calc R
C9 C 0.19049(12) 0.42131(19) 0.41978(11) 0.0164(4) Uani 1 1 d .
C10 C 0.25535(13) 0.47506(19) 0.46176(12) 0.0228(5) Uani 1 1 d .
H10 H 0.2769 0.4200 0.4950 0.027 Uiso 1 1 calc R
C11 C 0.31578(15) 0.5057(3) 0.41753(17) 0.0436(8) Uani 1 1 d .
H11A H 0.3324 0.4405 0.3954 0.065 Uiso 1 1 calc R
H11B H 0.3577 0.5381 0.4455 0.065 Uiso 1 1 calc R
H11C H 0.2960 0.5581 0.3834 0.065 Uiso 1 1 calc R
C12 C 0.23428(15) 0.5735(2) 0.50139(13) 0.0294(6) Uani 1 1 d .
H12A H 0.2184 0.6325 0.4702 0.044 Uiso 1 1 calc R
H12B H 0.2771 0.5972 0.5318 0.044 Uiso 1 1 calc R
H12C H 0.1937 0.5543 0.5277 0.044 Uiso 1 1 calc R
C13 C 0.14012(12) 0.13957(19) 0.34652(11) 0.0194(5) Uani 1 1 d .
H13 H 0.1929 0.1225 0.3410 0.023 Uiso 1 1 calc R
C14 C 0.09367(15) 0.1054(2) 0.28154(14) 0.0349(7) Uani 1 1 d .
H14A H 0.0410 0.1135 0.2871 0.052 Uiso 1 1 calc R
H14B H 0.1041 0.0294 0.2716 0.052 Uiso 1 1 calc R
H14C H 0.1061 0.1514 0.2444 0.052 Uiso 1 1 calc R
C15 C 0.11893(15) 0.0728(2) 0.40600(13) 0.0313(6) Uani 1 1 d .
H15A H 0.1486 0.0964 0.4472 0.047 Uiso 1 1 calc R
H15B H 0.1282 -0.0042 0.3981 0.047 Uiso 1 1 calc R
H15C H 0.0663 0.0835 0.4108 0.047 Uiso 1 1 calc R
C16 C 0.39048(11) 0.13751(18) 0.55345(10) 0.0140(4) Uani 1 1 d .
C17 C 0.42692(11) 0.21847(19) 0.59418(10) 0.0158(4) Uani 1 1 d .
C18 C 0.47316(12) 0.1851(2) 0.65069(11) 0.0199(5) Uani 1 1 d .
H18 H 0.4987 0.2382 0.6788 0.024 Uiso 1 1 calc R
C19 C 0.48249(13) 0.0768(2) 0.66660(11) 0.0219(5) Uani 1 1 d .
H19 H 0.5139 0.0558 0.7055 0.026 Uiso 1 1 calc R
C20 C 0.44610(13) -0.0015(2) 0.62584(11) 0.0207(5) Uani 1 1 d .
H20 H 0.4529 -0.0759 0.6372 0.025 Uiso 1 1 calc R
C21 C 0.39940(12) 0.02692(18) 0.56825(10) 0.0158(4) Uani 1 1 d .
C22 C 0.41713(13) 0.33837(19) 0.57834(12) 0.0197(5) Uani 1 1 d .
H22 H 0.3875 0.3446 0.5334 0.024 Uiso 1 1 calc R
C23 C 0.49142(14) 0.3947(2) 0.57350(14) 0.0313(6) Uani 1 1 d .
H23A H 0.5212 0.3917 0.6173 0.047 Uiso 1 1 calc R
H23B H 0.4828 0.4706 0.5603 0.047 Uiso 1 1 calc R
H23C H 0.5178 0.3579 0.5398 0.047 Uiso 1 1 calc R
C24 C 0.37393(14) 0.3955(2) 0.62970(13) 0.0280(6) Uani 1 1 d .
H24A H 0.3256 0.3606 0.6305 0.042 Uiso 1 1 calc R
H24B H 0.3669 0.4720 0.6171 0.042 Uiso 1 1 calc R
H24C H 0.4016 0.3906 0.6744 0.042 Uiso 1 1 calc R
C25 C 0.36077(12) -0.06085(19) 0.52459(11) 0.0184(5) Uani 1 1 d .
H25 H 0.3348 -0.0253 0.4837 0.022 Uiso 1 1 calc R
C26 C 0.30250(15) -0.1186(2) 0.56168(15) 0.0374(7) Uani 1 1 d .
H26A H 0.3268 -0.1552 0.6016 0.056 Uiso 1 1 calc R
H26B H 0.2764 -0.1724 0.5318 0.056 Uiso 1 1 calc R
H26C H 0.2670 -0.0653 0.5754 0.056 Uiso 1 1 calc R
C27 C 0.41588(14) -0.1420(2) 0.50138(13) 0.0310(6) Uani 1 1 d .
H27A H 0.4516 -0.1039 0.4765 0.046 Uiso 1 1 calc R
H27B H 0.3894 -0.1963 0.4721 0.046 Uiso 1 1 calc R
H27C H 0.4420 -0.1781 0.5406 0.046 Uiso 1 1 calc R
O1 O 0.07237(8) 0.21096(13) 0.70659(8) 0.0203(3) Uani 1 1 d .
C28 C 0.07158(15) 0.1255(2) 0.75660(12) 0.0277(6) Uani 1 1 d .
H28A H 0.1226 0.1064 0.7752 0.033 Uiso 1 1 calc R
H28B H 0.0469 0.0597 0.7366 0.033 Uiso 1 1 calc R
C29 C 0.02894(17) 0.1715(3) 0.81072(14) 0.0381(7) Uani 1 1 d .
H29A H 0.0615 0.2137 0.8440 0.046 Uiso 1 1 calc R
H29B H 0.0042 0.1135 0.8343 0.046 Uiso 1 1 calc R
C30 C -0.02698(15) 0.2440(2) 0.77097(15) 0.0360(7) Uani 1 1 d .
H30A H -0.0454 0.3011 0.7998 0.043 Uiso 1 1 calc R
H30B H -0.0695 0.2015 0.7498 0.043 Uiso 1 1 calc R
C31 C 0.01779(13) 0.2925(2) 0.71836(12) 0.0260(5) Uani 1 1 d .
H31A H -0.0144 0.3084 0.6764 0.031 Uiso 1 1 calc R
H31B H 0.0422 0.3606 0.7351 0.031 Uiso 1 1 calc R
O2 O 0.04159(8) 0.23094(13) 0.55193(8) 0.0194(3) Uani 1 1 d .
C32 C -0.01852(12) 0.1527(2) 0.54975(13) 0.0235(5) Uani 1 1 d .
H32A H -0.0281 0.1316 0.5958 0.028 Uiso 1 1 calc R
H32B H -0.0064 0.0867 0.5249 0.028 Uiso 1 1 calc R
C33 C -0.08504(13) 0.2096(2) 0.51387(13) 0.0268(5) Uani 1 1 d .
H33A H -0.1114 0.2529 0.5455 0.032 Uiso 1 1 calc R
H33B H -0.1199 0.1573 0.4901 0.032 Uiso 1 1 calc R
C34 C -0.04959(13) 0.2824(2) 0.46445(12) 0.0296(6) Uani 1 1 d .
H34A H -0.0378 0.2411 0.4244 0.035 Uiso 1 1 calc R
H34B H -0.0822 0.3442 0.4497 0.035 Uiso 1 1 calc R
C35 C 0.02031(13) 0.3206(2) 0.50618(12) 0.0254(5) Uani 1 1 d .
H35A H 0.0598 0.3361 0.4771 0.031 Uiso 1 1 calc R
H35B H 0.0106 0.3870 0.5316 0.031 Uiso 1 1 calc R
O3 O 0.24062(8) 0.20942(13) 0.71291(7) 0.0193(3) Uani 1 1 d .
C36 C 0.30300(13) 0.1333(2) 0.72236(12) 0.0208(5) Uani 1 1 d .
H36A H 0.3287 0.1288 0.6812 0.025 Uiso 1 1 calc R
H36B H 0.2858 0.0599 0.7334 0.025 Uiso 1 1 calc R
C37 C 0.35362(13) 0.1794(2) 0.78014(12) 0.0227(5) Uani 1 1 d .
H37A H 0.3876 0.2344 0.7644 0.027 Uiso 1 1 calc R
H37B H 0.3830 0.1217 0.8049 0.027 Uiso 1 1 calc R
C38 C 0.29890(13) 0.2307(2) 0.82343(11) 0.0239(5) Uani 1 1 d .
H38A H 0.2749 0.1753 0.8496 0.029 Uiso 1 1 calc R
H38B H 0.3232 0.2855 0.8546 0.029 Uiso 1 1 calc R
C39 C 0.24410(13) 0.2827(2) 0.77074(11) 0.0252(5) Uani 1 1 d .
H39A H 0.1949 0.2896 0.7874 0.030 Uiso 1 1 calc R
H39B H 0.2613 0.3556 0.7586 0.030 Uiso 1 1 calc R
O4 O 0.29580(11) 0.35229(18) 0.23975(9) 0.0410(5) Uani 1 1 d .
C40 C 0.2795(3) 0.2703(3) 0.1920(2) 0.0839(16) Uani 1 1 d .
H40A H 0.2616 0.2047 0.2138 0.101 Uiso 1 1 calc R
H40B H 0.3245 0.2508 0.1708 0.101 Uiso 1 1 calc R
C41 C 0.2216(3) 0.3114(4) 0.1405(2) 0.0948(18) Uani 1 1 d .
H41A H 0.2423 0.3223 0.0971 0.114 Uiso 1 1 calc R
H41B H 0.1802 0.2591 0.1336 0.114 Uiso 1 1 calc R
C42 C 0.1965(2) 0.4124(3) 0.16518(17) 0.0593(10) Uani 1 1 d .
H42A H 0.1422 0.4109 0.1666 0.071 Uiso 1 1 calc R
H42B H 0.2088 0.4729 0.1358 0.071 Uiso 1 1 calc R
C43 C 0.23553(16) 0.4262(3) 0.23463(13) 0.0371(7) Uani 1 1 d .
H43A H 0.2536 0.5017 0.2414 0.044 Uiso 1 1 calc R
H43B H 0.2017 0.4098 0.2689 0.044 Uiso 1 1 calc R

loop_
_atom_site_aniso_label
_atom_site_aniso_U_11
_atom_site_aniso_U_22
_atom_site_aniso_U_33
_atom_site_aniso_U_23
_atom_site_aniso_U_13
_atom_site_aniso_U_12
Y 0.01263(10) 0.01536(11) 0.01332(10) -0.00034(9) 0.00209(7) 0.00088(9)
Cl1 0.0316(3) 0.0157(3) 0.0270(3) -0.0027(2) 0.0043(2) -0.0008(2)
Cl2 0.0283(3) 0.0156(3) 0.0352(3) -0.0012(2) 0.0076(3) 0.0022(2)
N1 0.0144(9) 0.0186(10) 0.0144(8) 0.0011(8) -0.0004(7) 0.0010(8)
N2 0.0115(8) 0.0152(9) 0.0132(8) 0.0024(7) 0.0006(7) 0.0015(7)
N3 0.0118(8) 0.0196(10) 0.0095(8) 0.0016(7) 0.0001(7) 0.0024(7)
C1 0.0124(9) 0.0095(10) 0.0141(9) 0.0010(9) -0.0015(8) -0.0006(8)
C2 0.0159(10) 0.0215(13) 0.0129(10) 0.0018(9) 0.0032(8) 0.0003(9)
C3 0.0127(10) 0.0240(12) 0.0170(11) 0.0001(9) 0.0040(8) 0.0012(9)
C4 0.0129(10) 0.0168(12) 0.0124(10) 0.0035(8) 0.0017(8) 0.0022(8)
C5 0.0166(11) 0.0171(12) 0.0141(10) 0.0029(8) -0.0003(8) -0.0003(9)
C6 0.0168(11) 0.0225(12) 0.0185(11) 0.0038(9) -0.0040(9) -0.0002(9)
C7 0.0180(11) 0.0261(13) 0.0220(12) 0.0048(10) -0.0028(9) 0.0071(10)
C8 0.0234(12) 0.0148(12) 0.0243(12) 0.0026(9) 0.0010(10) 0.0046(9)
C9 0.0169(11) 0.0165(11) 0.0158(10) 0.0025(9) 0.0022(8) 0.0000(9)
C10 0.0200(12) 0.0154(12) 0.0317(13) -0.0030(10) -0.0037(10) 0.0001(9)
C11 0.0265(15) 0.0392(18) 0.067(2) -0.0175(16) 0.0146(14) -0.0129(13)
C12 0.0322(14) 0.0204(13) 0.0345(14) -0.0027(11) -0.0011(11) -0.0022(11)
C13 0.0172(11) 0.0168(12) 0.0228(12) -0.0011(9) -0.0044(9) 0.0005(9)
C14 0.0359(15) 0.0269(15) 0.0378(15) -0.0090(12) -0.0149(12) 0.0006(12)
C15 0.0364(15) 0.0182(13) 0.0389(15) 0.0027(11) 0.0028(12) -0.0054(11)
C16 0.0106(10) 0.0199(11) 0.0114(10) 0.0003(8) 0.0009(8) 0.0024(9)
C17 0.0131(10) 0.0196(11) 0.0149(10) -0.0008(9) 0.0027(8) -0.0020(9)
C18 0.0163(11) 0.0262(13) 0.0166(11) -0.0043(9) -0.0007(9) -0.0013(9)
C19 0.0192(11) 0.0293(14) 0.0158(11) 0.0014(10) -0.0053(9) 0.0039(10)
C20 0.0221(12) 0.0197(12) 0.0195(11) 0.0040(9) -0.0016(9) 0.0048(10)
C21 0.0139(10) 0.0196(12) 0.0138(10) -0.0004(9) 0.0010(8) -0.0001(9)
C22 0.0196(11) 0.0178(12) 0.0210(12) 0.0005(9) -0.0003(9) -0.0016(9)
C23 0.0287(14) 0.0248(14) 0.0418(15) 0.0033(12) 0.0101(12) -0.0069(11)
C24 0.0271(13) 0.0242(14) 0.0336(14) -0.0039(11) 0.0067(11) -0.0008(11)
C25 0.0197(11) 0.0178(12) 0.0166(11) -0.0017(9) -0.0026(9) 0.0013(9)
C26 0.0288(14) 0.0418(18) 0.0434(16) -0.0150(14) 0.0124(12) -0.0115(13)
C27 0.0242(13) 0.0366(16) 0.0319(14) -0.0151(12) 0.0017(11) 0.0039(12)
O1 0.0215(8) 0.0198(8) 0.0208(8) 0.0033(7) 0.0087(6) 0.0035(7)
C28 0.0349(14) 0.0240(14) 0.0259(13) 0.0071(10) 0.0105(11) 0.0004(11)
C29 0.0492(18) 0.0388(17) 0.0297(15) 0.0037(13) 0.0203(13) -0.0036(14)
C30 0.0264(14) 0.0384(17) 0.0464(17) -0.0082(13) 0.0186(13) -0.0035(12)
C31 0.0251(12) 0.0279(14) 0.0260(12) -0.0012(11) 0.0067(10) 0.0081(11)
O2 0.0140(7) 0.0193(9) 0.0240(8) 0.0031(7) -0.0021(6) -0.0021(6)
C32 0.0156(11) 0.0200(13) 0.0341(14) -0.0035(11) -0.0002(10) -0.0052(9)
C33 0.0171(11) 0.0317(14) 0.0307(13) -0.0035(12) -0.0018(10) -0.0009(11)
C34 0.0216(12) 0.0408(16) 0.0247(12) 0.0037(12) -0.0047(10) -0.0003(12)
C35 0.0220(12) 0.0284(14) 0.0246(13) 0.0095(10) -0.0040(10) -0.0007(11)
O3 0.0192(8) 0.0236(9) 0.0146(7) -0.0040(7) -0.0010(6) 0.0060(7)
C36 0.0201(12) 0.0203(12) 0.0216(11) 0.0002(10) 0.0004(9) 0.0052(10)
C37 0.0198(11) 0.0244(13) 0.0227(12) 0.0034(10) -0.0037(10) 0.0012(10)
C38 0.0258(12) 0.0290(15) 0.0158(11) -0.0007(10) -0.0024(9) -0.0028(11)
C39 0.0254(12) 0.0298(14) 0.0194(11) -0.0093(11) -0.0028(9) 0.0050(11)
O4 0.0398(11) 0.0509(13) 0.0297(10) -0.0009(9) -0.0082(9) 0.0104(10)
C40 0.099(3) 0.065(3) 0.075(3) -0.027(2) -0.052(2) 0.039(2)
C41 0.127(4) 0.077(3) 0.066(3) -0.026(2) -0.058(3) 0.048(3)
C42 0.051(2) 0.068(3) 0.054(2) -0.0046(19) -0.0173(17) 0.0226(19)
C43 0.0432(17) 0.0395(17) 0.0298(14) 0.0061(13) 0.0100(13) 0.0009(14)

loop_
_atom_type_symbol
_atom_type_description
_atom_type_scat_dispersion_real
_atom_type_scat_dispersion_imag
_atom_type_scat_source
C C 0.0033 0.0016 'International Tables Vol C Tables 4.2.6.8 and 6.1.1.4'
H H 0.0000 0.0000 'International Tables Vol C Tables 4.2.6.8 and 6.1.1.4'
N N 0.0061 0.0033 'International Tables Vol C Tables 4.2.6.8 and 6.1.1.4'
Cl Cl 0.1484 0.1585 'International Tables Vol C Tables 4.2.6.8 and 6.1.1.4'
Y Y -2.7962 3.5667 'International Tables Vol C Tables 4.2.6.8 and 6.1.1.4'
O O 0.0106 0.0060 'International Tables Vol C Tables 4.2.6.8 and 6.1.1.4'

loop_
_geom_angle_atom_site_label_1
_geom_angle_atom_site_label_2
_geom_angle_atom_site_label_3
_geom_angle
N1 Y O3 99.61(6)
N1 Y O2 102.80(6)
O3 Y O2 157.44(5)
N1 Y O1 177.63(6)
O3 Y O1 78.21(5)
O2 Y O1 79.42(5)
N1 Y Cl1 99.71(6)
O3 Y Cl1 88.03(4)
O2 Y Cl1 85.68(4)
O1 Y Cl1 81.21(4)
N1 Y Cl2 99.54(6)
O3 Y Cl2 92.04(4)
O2 Y Cl2 86.84(4)
O1 Y Cl2 79.69(4)
Cl1 Y Cl2 160.47(2)
C1 N1 Y 174.34(16)
C2 N2 C1 111.10(17)
C2 N2 C4 124.68(17)
C1 N2 C4 123.74(17)
C3 N3 C1 111.08(17)
C3 N3 C16 123.97(17)
C1 N3 C16 123.91(17)
N1 C1 N3 129.25(19)
N1 C1 N2 129.16(19)
N3 C1 N2 101.59(16)
C3 C2 N2 108.12(18)
C2 C3 N3 108.11(19)
C9 C4 C5 122.44(19)
C9 C4 N2 118.76(19)
C5 C4 N2 118.78(19)
C6 C5 C4 117.4(2)
C6 C5 C13 122.2(2)
C4 C5 C13 120.36(19)
C7 C6 C5 121.4(2)
C6 C7 C8 120.1(2)
C7 C8 C9 121.1(2)
C8 C9 C4 117.6(2)
C8 C9 C10 121.6(2)
C4 C9 C10 120.77(19)
C12 C10 C9 114.3(2)
C12 C10 C11 109.9(2)
C9 C10 C11 110.5(2)
C5 C13 C15 110.41(19)
C5 C13 C14 113.7(2)
C15 C13 C14 110.5(2)
C21 C16 C17 122.05(19)
C21 C16 N3 118.99(19)
C17 C16 N3 118.9(2)
C18 C17 C16 117.7(2)
C18 C17 C22 120.2(2)
C16 C17 C22 122.12(19)
C19 C18 C17 121.3(2)
C18 C19 C20 120.0(2)
C19 C20 C21 121.3(2)
C16 C21 C20 117.6(2)
C16 C21 C25 122.48(19)
C20 C21 C25 119.9(2)
C17 C22 C24 111.44(19)
C17 C22 C23 111.73(19)
C24 C22 C23 110.7(2)
C21 C25 C27 111.42(19)
C21 C25 C26 110.79(19)
C27 C25 C26 110.7(2)
C31 O1 C28 109.51(17)
C31 O1 Y 125.76(13)
C28 O1 Y 124.72(13)
O1 C28 C29 105.3(2)
C28 C29 C30 102.3(2)
C29 C30 C31 102.5(2)
O1 C31 C30 105.4(2)
C32 O2 C35 109.55(16)
C32 O2 Y 126.14(13)
C35 O2 Y 124.29(13)
O2 C32 C33 105.49(19)
C32 C33 C34 102.03(19)
C35 C34 C33 102.26(19)
O2 C35 C34 105.1(2)
C39 O3 C36 108.94(16)
C39 O3 Y 127.06(13)
C36 O3 Y 123.84(12)
O3 C36 C37 104.91(18)
C36 C37 C38 102.10(18)
C39 C38 C37 101.60(18)
O3 C39 C38 105.03(19)
C40 O4 C43 108.0(2)
O4 C40 C41 108.1(3)
C42 C41 C40 106.7(3)
C41 C42 C43 106.3(3)
O4 C43 C42 106.2(2)

loop_
_geom_bond_atom_site_label_1
_geom_bond_atom_site_label_2
_geom_bond_distance
Y N1 2.1278(18)
Y O3 2.3327(15)
Y O2 2.3440(15)
Y O1 2.4938(15)
Y Cl1 2.6119(7)
Y Cl2 2.6175(7)
N1 C1 1.254(3)
N2 C2 1.392(3)
N2 C1 1.422(3)
N2 C4 1.434(3)
N3 C3 1.394(3)
N3 C1 1.419(3)
N3 C16 1.430(3)
C2 C3 1.335(3)
C4 C9 1.400(3)
C4 C5 1.404(3)
C5 C6 1.397(3)
C5 C13 1.518(3)
C6 C7 1.380(3)
C7 C8 1.386(3)
C8 C9 1.397(3)
C9 C10 1.524(3)
C10 C12 1.520(3)
C10 C11 1.529(4)
C13 C15 1.528(3)
C13 C14 1.531(3)
C16 C21 1.400(3)
C16 C17 1.408(3)
C17 C18 1.396(3)
C17 C22 1.517(3)
C18 C19 1.379(3)
C19 C20 1.385(3)
C20 C21 1.400(3)
C21 C25 1.515(3)
C22 C24 1.529(3)
C22 C23 1.530(3)
C25 C27 1.522(3)
C25 C26 1.531(3)
O1 C31 1.449(3)
O1 C28 1.453(3)
C28 C29 1.507(4)
C29 C30 1.513(4)
C30 C31 1.519(4)
O2 C32 1.454(3)
O2 C35 1.460(3)
C32 C33 1.511(3)
C33 C34 1.526(4)
C34 C35 1.519(3)
O3 C39 1.463(3)
O3 C36 1.468(3)
C36 C37 1.509(3)
C37 C38 1.523(3)
C38 C39 1.513(3)
O4 C40 1.400(4)
O4 C43 1.420(3)
C40 C41 1.481(5)
C41 C42 1.431(5)
C42 C43 1.500(4)

loop_
_geom_torsion_atom_site_label_1
_geom_torsion_atom_site_label_2
_geom_torsion_atom_site_label_3
_geom_torsion_atom_site_label_4
_geom_torsion
O3 Y N1 C1 142.8(17)
O2 Y N1 C1 -39.8(17)
O1 Y N1 C1 119.9(18)
Cl1 Y N1 C1 -127.5(17)
Cl2 Y N1 C1 49.1(17)
Y N1 C1 N3 -118.0(16)
Y N1 C1 N2 61.5(18)
C3 N3 C1 N1 -179.8(2)
C16 N3 C1 N1 -11.1(4)
C3 N3 C1 N2 0.7(2)
C16 N3 C1 N2 169.32(19)
C2 N2 C1 N1 179.8(2)
C4 N2 C1 N1 7.5(4)
C2 N2 C1 N3 -0.6(2)
C4 N2 C1 N3 -172.92(18)
C1 N2 C2 C3 0.3(3)
C4 N2 C2 C3 172.6(2)
N2 C2 C3 N3 0.1(3)
C1 N3 C3 C2 -0.5(3)
C16 N3 C3 C2 -169.2(2)
C2 N2 C4 C9 -96.0(3)
C1 N2 C4 C9 75.3(3)
C2 N2 C4 C5 82.2(3)
C1 N2 C4 C5 -106.4(2)
C9 C4 C5 C6 -0.6(3)
N2 C4 C5 C6 -178.78(19)
C9 C4 C5 C13 -178.1(2)
N2 C4 C5 C13 3.7(3)
C4 C5 C6 C7 -0.2(3)
C13 C5 C6 C7 177.2(2)
C5 C6 C7 C8 0.9(4)
C6 C7 C8 C9 -0.7(4)
C7 C8 C9 C4 -0.1(3)
C7 C8 C9 C10 177.5(2)
C5 C4 C9 C8 0.8(3)
N2 C4 C9 C8 178.94(19)
C5 C4 C9 C10 -176.9(2)
N2 C4 C9 C10 1.3(3)
C8 C9 C10 C12 28.2(3)
C4 C9 C10 C12 -154.2(2)
C8 C9 C10 C11 -96.4(3)
C4 C9 C10 C11 81.2(3)
C6 C5 C13 C15 -98.8(3)
C4 C5 C13 C15 78.6(3)
C6 C5 C13 C14 26.1(3)
C4 C5 C13 C14 -156.5(2)
C3 N3 C16 C21 -88.0(3)
C1 N3 C16 C21 104.8(2)
C3 N3 C16 C17 90.3(3)
C1 N3 C16 C17 -76.9(3)
C21 C16 C17 C18 0.1(3)
N3 C16 C17 C18 -178.12(19)
C21 C16 C17 C22 -179.8(2)
N3 C16 C17 C22 1.9(3)
C16 C17 C18 C19 -0.6(3)
C22 C17 C18 C19 179.4(2)
C17 C18 C19 C20 0.6(4)
C18 C19 C20 C21 -0.1(4)
C17 C16 C21 C20 0.3(3)
N3 C16 C21 C20 178.55(19)
C17 C16 C21 C25 -179.7(2)
N3 C16 C21 C25 -1.4(3)
C19 C20 C21 C16 -0.3(3)
C19 C20 C21 C25 179.7(2)
C18 C17 C22 C24 -69.4(3)
C16 C17 C22 C24 110.6(2)
C18 C17 C22 C23 55.0(3)
C16 C17 C22 C23 -125.1(2)
C16 C21 C25 C27 124.4(2)
C20 C21 C25 C27 -55.6(3)
C16 C21 C25 C26 -111.9(2)
C20 C21 C25 C26 68.2(3)
N1 Y O1 C31 144.0(16)
O3 Y O1 C31 120.88(18)
O2 Y O1 C31 -56.15(17)
Cl1 Y O1 C31 31.06(17)
Cl2 Y O1 C31 -144.83(17)
N1 Y O1 C28 -34.9(17)
O3 Y O1 C28 -57.95(17)
O2 Y O1 C28 125.03(18)
Cl1 Y O1 C28 -147.76(17)
Cl2 Y O1 C28 36.35(17)
C31 O1 C28 C29 -14.7(3)
Y O1 C28 C29 164.30(16)
O1 C28 C29 C30 33.0(3)
C28 C29 C30 C31 -38.2(3)
C28 O1 C31 C30 -9.8(3)
Y O1 C31 C30 171.25(15)
C29 C30 C31 O1 30.0(3)
N1 Y O2 C32 119.90(17)
O3 Y O2 C32 -66.9(2)
O1 Y O2 C32 -59.26(17)
Cl1 Y O2 C32 -141.11(17)
Cl2 Y O2 C32 20.84(16)
N1 Y O2 C35 -58.44(18)
O3 Y O2 C35 114.8(2)
O1 Y O2 C35 122.40(17)
Cl1 Y O2 C35 40.55(17)
Cl2 Y O2 C35 -157.51(17)
C35 O2 C32 C33 -13.4(3)
Y O2 C32 C33 168.03(14)
O2 C32 C33 C34 32.7(2)
C32 C33 C34 C35 -39.1(3)
C32 O2 C35 C34 -11.7(3)
Y O2 C35 C34 166.86(14)
C33 C34 C35 O2 31.7(3)
N1 Y O3 C39 126.62(18)
O2 Y O3 C39 -46.7(3)
O1 Y O3 C39 -54.32(18)
Cl1 Y O3 C39 27.10(18)
Cl2 Y O3 C39 -133.35(18)
N1 Y O3 C36 -48.37(17)
O2 Y O3 C36 138.33(17)
O1 Y O3 C36 130.69(17)
Cl1 Y O3 C36 -147.89(16)
Cl2 Y O3 C36 51.66(16)
C39 O3 C36 C37 -12.5(2)
Y O3 C36 C37 163.31(14)
O3 C36 C37 C38 33.5(2)
C36 C37 C38 C39 -41.4(2)
C36 O3 C39 C38 -14.0(2)
Y O3 C39 C38 170.41(14)
C37 C38 C39 O3 34.3(2)
C43 O4 C40 C41 19.8(5)
O4 C40 C41 C42 -8.9(6)
C40 C41 C42 C43 -4.7(6)
C40 O4 C43 C42 -22.5(4)
C41 C42 C43 O4 16.6(4)
